data_7051995
loop_
_publ_author_name
'Billing, David G.'
'Lemmerer, Andreas'

_publ_section_title
;
 Synthesis, characterization and phase transitions of the
 inorganic--organic layered perovskite-type hybrids [(CnH2n+1NH3)2PbI4]
 (n = 12, 14, 16 and 18)
;
_journal_issue 10
_journal_name_full 'New Journal of Chemistry'
_journal_page_first 1736
_journal_paper_doi 10.1039/b805417g
_journal_volume 32
_journal_year 2008
_chemical_formula_moiety '2(C16 H36 N), I4 Pb'
_chemical_formula_sum 'C32 H72 I4 N2 Pb'
_chemical_formula_weight 1199.71
_chemical_name_systematic
;
bis(hexadecylammonium)tetraiodoplumbate(II)
;
_space_group_IT_number 14
_symmetry_cell_setting monoclinic
_symmetry_space_group_name_Hall '-P 2yab'
_symmetry_space_group_name_H-M 'P 1 21/a 1'
_atom_sites_solution_hydrogens geom
_atom_sites_solution_primary direct
_atom_sites_solution_secondary difmap
_audit_conform_dict_location ftp://ftp.iucr.org/pub/cif_core.dic
_audit_conform_dict_name cif_core.dic
_audit_conform_dict_version 2.3
_audit_creation_date 2007-08-31T14:21:08-00:00
_audit_creation_method 'WinGX routine CIF_UPDATE'
_cell_angle_alpha 90
_cell_angle_beta 91.816(6)
_cell_angle_gamma 90
_cell_formula_units_Z 2
_cell_length_a 8.673(2)
_cell_length_b 9.012(3)
_cell_length_c 28.846(8)
_cell_measurement_reflns_used 6095
_cell_measurement_temperature 341(2)
_cell_measurement_theta_max 24.94
_cell_measurement_theta_min 2.67
_cell_volume 2253.5(11)
_computing_cell_refinement 'SAINT-Plus (Bruker, 2004)'
_computing_data_collection 'APEX2 (Bruker, 2005)'
_computing_data_reduction 'SAINT-Plus and XPREP (Bruker 2004)'
_computing_molecular_graphics
;
Ortep-3 for Windows (Farrugia, 1997) and DIAMOND (Brandenburg, 1999)
;
_computing_publication_material
;
WinGX publication routines (Farrugia, 1999) and PLATON (Spek, 2002)
;
_computing_structure_refinement 'SHELXL-97 (Sheldrick, 1997)'
_computing_structure_solution 'SHELXS-97 (Sheldrick, 1997a)'
_diffrn_ambient_temperature 341(2)
_diffrn_measured_fraction_theta_full 0.999
_diffrn_measured_fraction_theta_max 0.999
_diffrn_measurement_device_type 'Bruker APEX II CCD area detector'
_diffrn_measurement_method '\w scans'
_diffrn_radiation_monochromator graphite
_diffrn_radiation_type MoK\a
_diffrn_radiation_wavelength 0.71073
_diffrn_reflns_av_R_equivalents 0.0755
_diffrn_reflns_av_unetI/netI 0.0493
_diffrn_reflns_limit_h_max 10
_diffrn_reflns_limit_h_min -10
_diffrn_reflns_limit_k_max 10
_diffrn_reflns_limit_k_min -10
_diffrn_reflns_limit_l_max 34
_diffrn_reflns_limit_l_min -32
_diffrn_reflns_number 19104
_diffrn_reflns_theta_full 25.5
_diffrn_reflns_theta_max 25.5
_diffrn_reflns_theta_min 2.12
_diffrn_standards_number 0
_exptl_absorpt_coefficient_mu 6.503
_exptl_absorpt_correction_T_max 0.8009
_exptl_absorpt_correction_T_min 0.2409
_exptl_absorpt_correction_type integration
_exptl_absorpt_process_details 'Bruker XPREP (Bruker, 2004)'
_exptl_crystal_colour red
_exptl_crystal_density_diffrn 1.768
_exptl_crystal_density_meas 0
_exptl_crystal_density_method 'not measured'
_exptl_crystal_description plate
_exptl_crystal_F_000 1144
_exptl_crystal_size_max 0.36
_exptl_crystal_size_mid 0.17
_exptl_crystal_size_min 0.03
_refine_diff_density_max 0.738
_refine_diff_density_min -1.083
_refine_diff_density_rms 0.15
_refine_ls_extinction_method none
_refine_ls_goodness_of_fit_ref 0.999
_refine_ls_hydrogen_treatment constr
_refine_ls_matrix_type full
_refine_ls_number_parameters 178
_refine_ls_number_reflns 4199
_refine_ls_number_restraints 158
_refine_ls_restrained_S_all 1.018
_refine_ls_R_factor_all 0.0639
_refine_ls_R_factor_gt 0.04
_refine_ls_shift/su_max 0.001
_refine_ls_shift/su_mean 0
_refine_ls_structure_factor_coef Fsqd
_refine_ls_weighting_details 'calc w=1/[\s^2^(Fo^2^)+(0.0681P)^2^+0.2262P] where P=(Fo^2^+2Fc^2^)/3'
_refine_ls_weighting_scheme calc
_refine_ls_wR_factor_gt 0.1045
_refine_ls_wR_factor_ref 0.117
_reflns_number_gt 2937
_reflns_number_total 4199
_reflns_threshold_expression >2sigma(I)
_cod_data_source_file b805417g.txt
_cod_data_source_block 3b
_cod_depositor_comments
;
The following automatic conversions were performed:
'_symmetry_cell_setting' value 'Monoclinic' changed to 'monoclinic'
according to '/home/saulius/struct/CIF-dictionaries/cif_core.dic'
dictionary named 'cif_core.dic' version 2.4.1 from 2010-06-29.

Automatic conversion script
Id: cif_fix_enum 1527 2010-12-29 10:47:43Z saulius 
;
_cod_original_cell_volume 2253.4(11)
_cod_original_sg_symbol_H-M P2(1)/a
_cod_database_code 7051995

loop_
_symmetry_equiv_pos_as_xyz
'x, y, z'
'-x+1/2, y+1/2, -z'
'-x, -y, -z'
'x-1/2, -y-1/2, z'

loop_
_atom_site_label
_atom_site_type_symbol
_atom_site_fract_x
_atom_site_fract_y
_atom_site_fract_z
_atom_site_U_iso_or_equiv
_atom_site_adp_type
_atom_site_occupancy
_atom_site_symmetry_multiplicity
_atom_site_calc_flag
_atom_site_refinement_flags
_atom_site_disorder_assembly
_atom_site_disorder_group
C1 C 0.956(2) 0.470(2) 0.8894(6) 0.257(8) Uani 1 1 d DU . .
H1D H 0.8488 0.4971 0.8939 0.308 Uiso 1 1 calc R . .
H1E H 0.9718 0.3707 0.9017 0.308 Uiso 1 1 calc R . .
C2 C 0.988(2) 0.472(2) 0.8394(6) 0.267(8) Uani 1 1 d DU . .
H2A H 1.0924 0.4378 0.8351 0.321 Uiso 1 1 calc R . .
H2B H 0.9803 0.5731 0.8281 0.321 Uiso 1 1 calc R . .
C3 C 0.875(2) 0.373(3) 0.8109(5) 0.268(7) Uani 1 1 d DU . .
H3A H 0.8837 0.2701 0.8204 0.322 Uiso 1 1 calc R . .
H3B H 0.7692 0.4056 0.8141 0.322 Uiso 1 1 calc R . .
C4 C 0.926(2) 0.394(3) 0.7622(5) 0.263(7) Uani 1 1 d DU . .
H4A H 1.023 0.3413 0.7592 0.316 Uiso 1 1 calc R . .
H4B H 0.9478 0.4987 0.758 0.316 Uiso 1 1 calc R . .
C5 C 0.819(2) 0.345(3) 0.7232(5) 0.242(6) Uani 1 1 d DU . .
H5A H 0.7193 0.3908 0.7271 0.291 Uiso 1 1 calc R . .
H5B H 0.8063 0.2387 0.7248 0.291 Uiso 1 1 calc R . .
C6 C 0.877(2) 0.386(3) 0.6759(5) 0.247(6) Uani 1 1 d DU . .
H6A H 0.8885 0.4931 0.6747 0.296 Uiso 1 1 calc R . .
H6B H 0.9794 0.3437 0.6731 0.296 Uiso 1 1 calc R . .
C7 C 0.781(2) 0.339(2) 0.6344(5) 0.236(6) Uani 1 1 d DU . .
H7A H 0.6756 0.3689 0.6391 0.283 Uiso 1 1 calc R . .
H7B H 0.7831 0.2315 0.6327 0.283 Uiso 1 1 calc R . .
C8 C 0.831(2) 0.400(3) 0.5887(5) 0.240(6) Uani 1 1 d DU . .
H8A H 0.9373 0.3733 0.5841 0.288 Uiso 1 1 calc R . .
H8B H 0.8243 0.5075 0.5895 0.288 Uiso 1 1 calc R . .
C9 C 0.733(2) 0.344(3) 0.5483(5) 0.242(6) Uani 1 1 d DU . .
H9A H 0.7346 0.2361 0.5487 0.29 Uiso 1 1 calc R . .
H9B H 0.6276 0.3754 0.5521 0.29 Uiso 1 1 calc R . .
C10 C 0.786(2) 0.396(3) 0.5021(5) 0.246(6) Uani 1 1 d DU . .
H10A H 0.89 0.3611 0.4978 0.295 Uiso 1 1 calc R . .
H10B H 0.7881 0.5036 0.5021 0.295 Uiso 1 1 calc R . .
C11 C 0.684(2) 0.344(3) 0.4618(5) 0.251(7) Uani 1 1 d DU . .
H11A H 0.6809 0.2362 0.462 0.301 Uiso 1 1 calc R . .
H11B H 0.5801 0.3796 0.4659 0.301 Uiso 1 1 calc R . .
C12 C 0.738(2) 0.395(3) 0.4155(5) 0.256(7) Uani 1 1 d DU . .
H12A H 0.8423 0.3589 0.4115 0.308 Uiso 1 1 calc R . .
H12B H 0.7425 0.5027 0.4156 0.308 Uiso 1 1 calc R . .
C13 C 0.639(3) 0.346(3) 0.3745(5) 0.260(7) Uani 1 1 d DU . .
H13A H 0.6292 0.2388 0.3755 0.312 Uiso 1 1 calc R . .
H13B H 0.5371 0.3881 0.3772 0.312 Uiso 1 1 calc R . .
C14 C 0.700(2) 0.389(3) 0.3284(5) 0.261(7) Uani 1 1 d DU . .
H14A H 0.7973 0.3383 0.3239 0.313 Uiso 1 1 calc R . .
H14B H 0.7206 0.4951 0.3283 0.313 Uiso 1 1 calc R . .
C15 C 0.589(3) 0.352(3) 0.2889(6) 0.284(8) Uani 1 1 d DU . .
H15A H 0.5733 0.2452 0.2877 0.341 Uiso 1 1 calc R . .
H15B H 0.4901 0.3982 0.2942 0.341 Uiso 1 1 calc R . .
C16 C 0.649(3) 0.404(3) 0.2436(6) 0.331(12) Uani 1 1 d DU . .
H16A H 0.5754 0.3809 0.2191 0.497 Uiso 1 1 calc R . .
H16B H 0.7449 0.3554 0.2379 0.497 Uiso 1 1 calc R . .
H16C H 0.6649 0.5095 0.2448 0.497 Uiso 1 1 calc R . .
N1 N 1.0566(12) 0.5732(11) 0.9136(4) 0.152(4) Uani 1 1 d DU . .
H1A H 1.0272 0.5831 0.9427 0.227 Uiso 1 1 calc R . .
H1B H 1.0518 0.661 0.8995 0.227 Uiso 1 1 calc R . .
H1C H 1.153 0.5394 0.9135 0.227 Uiso 1 1 calc R . .
I1 I 0.97800(9) 0.95523(9) 0.89060(2) 0.1059(3) Uani 1 1 d . . .
I2 I 0.70388(6) 1.20765(6) 0.99180(3) 0.0939(2) Uani 1 1 d . . .
Pb1 Pb 1 1 1 0.05820(16) Uani 1 2 d S . .

loop_
_atom_site_aniso_label
_atom_site_aniso_U_11
_atom_site_aniso_U_22
_atom_site_aniso_U_33
_atom_site_aniso_U_23
_atom_site_aniso_U_13
_atom_site_aniso_U_12
C1 0.181(15) 0.300(18) 0.285(12) -0.027(16) -0.040(15) -0.033(12)
C2 0.198(15) 0.313(17) 0.288(11) -0.087(15) -0.023(14) -0.010(12)
C3 0.219(15) 0.265(16) 0.318(11) -0.093(14) -0.012(13) -0.013(13)
C4 0.229(15) 0.242(15) 0.317(10) -0.106(14) -0.009(12) -0.021(13)
C5 0.196(15) 0.213(15) 0.316(10) -0.035(14) -0.021(12) -0.035(12)
C6 0.199(15) 0.216(15) 0.323(10) -0.031(15) -0.011(12) -0.039(13)
C7 0.180(14) 0.206(15) 0.320(10) 0.006(13) -0.017(12) -0.041(12)
C8 0.190(14) 0.202(15) 0.326(11) 0.005(14) 0.001(12) -0.032(12)
C9 0.187(15) 0.211(15) 0.327(11) 0.028(14) -0.015(12) -0.019(12)
C10 0.200(15) 0.214(16) 0.324(11) 0.000(15) 0.010(12) -0.019(13)
C11 0.195(15) 0.228(16) 0.328(11) 0.016(15) -0.002(12) -0.018(13)
C12 0.205(16) 0.240(17) 0.324(11) -0.001(16) 0.008(13) -0.028(14)
C13 0.204(16) 0.245(17) 0.331(11) 0.008(16) -0.003(13) -0.021(14)
C14 0.219(17) 0.242(17) 0.322(11) -0.012(18) 0.007(13) -0.017(16)
C15 0.23(2) 0.29(2) 0.333(12) 0.00(2) -0.007(15) -0.021(18)
C16 0.34(3) 0.36(3) 0.298(13) -0.06(2) 0.042(19) -0.02(3)
N1 0.153(9) 0.114(8) 0.189(9) 0.018(7) 0.008(7) 0.034(7)
I1 0.1202(6) 0.1109(5) 0.0867(5) 0.0021(4) 0.0051(4) 0.0013(4)
I2 0.0618(3) 0.0659(3) 0.1534(6) -0.0151(3) -0.0074(3) 0.0313(2)
Pb1 0.0395(2) 0.0399(2) 0.0953(3) -0.00229(18) 0.00364(18) 0.00002(14)

loop_
_atom_type_symbol
_atom_type_description
_atom_type_scat_dispersion_real
_atom_type_scat_dispersion_imag
_atom_type_scat_source
C C 0.0033 0.0016 'International Tables Vol C Tables 4.2.6.8 and 6.1.1.4'
H H 0 0 'International Tables Vol C Tables 4.2.6.8 and 6.1.1.4'
N N 0.0061 0.0033 'International Tables Vol C Tables 4.2.6.8 and 6.1.1.4'
I I -0.4742 1.8119 'International Tables Vol C Tables 4.2.6.8 and 6.1.1.4'
Pb Pb -3.3944 10.1111 'International Tables Vol C Tables 4.2.6.8 and 6.1.1.4'

loop_
_exptl_crystal_face_index_h
_exptl_crystal_face_index_k
_exptl_crystal_face_index_l
_exptl_crystal_face_perp_dist
-1 0 0 0.015
1 0 0 0.015
-1 -1 0 0.085
1 1 0 0.085
0 0 -1 0.18
-3 -1 3 0.185

loop_
_geom_angle_atom_site_label_1
_geom_angle_atom_site_label_2
_geom_angle_atom_site_label_3
_geom_angle
_geom_angle_site_symmetry_1
_geom_angle_site_symmetry_3
_geom_angle_publ_flag
N1 C1 C2 109.4(11) . . ?
N1 C1 H1D 109.8 . . ?
C2 C1 H1D 109.8 . . ?
N1 C1 H1E 109.8 . . ?
C2 C1 H1E 109.8 . . ?
H1D C1 H1E 108.2 . . ?
C1 C2 C3 112.1(12) . . ?
C1 C2 H2A 109.2 . . ?
C3 C2 H2A 109.2 . . ?
C1 C2 H2B 109.2 . . ?
C3 C2 H2B 109.2 . . ?
H2A C2 H2B 107.9 . . ?
C4 C3 C2 103.0(11) . . ?
C4 C3 H3A 111.2 . . ?
C2 C3 H3A 111.2 . . ?
C4 C3 H3B 111.2 . . ?
C2 C3 H3B 111.2 . . ?
H3A C3 H3B 109.1 . . ?
C3 C4 C5 118.1(12) . . ?
C3 C4 H4A 107.8 . . ?
C5 C4 H4A 107.8 . . ?
C3 C4 H4B 107.8 . . ?
C5 C4 H4B 107.8 . . ?
H4A C4 H4B 107.1 . . ?
C4 C5 C6 113.0(11) . . ?
C4 C5 H5A 109 . . ?
C6 C5 H5A 109 . . ?
C4 C5 H5B 109 . . ?
C6 C5 H5B 109 . . ?
H5A C5 H5B 107.8 . . ?
C7 C6 C5 117.4(12) . . ?
C7 C6 H6A 107.9 . . ?
C5 C6 H6A 107.9 . . ?
C7 C6 H6B 107.9 . . ?
C5 C6 H6B 107.9 . . ?
H6A C6 H6B 107.2 . . ?
C6 C7 C8 115.6(11) . . ?
C6 C7 H7A 108.4 . . ?
C8 C7 H7A 108.4 . . ?
C6 C7 H7B 108.4 . . ?
C8 C7 H7B 108.4 . . ?
H7A C7 H7B 107.4 . . ?
C7 C8 C9 112.8(11) . . ?
C7 C8 H8A 109 . . ?
C9 C8 H8A 109 . . ?
C7 C8 H8B 109 . . ?
C9 C8 H8B 109 . . ?
H8A C8 H8B 107.8 . . ?
C10 C9 C8 113.8(11) . . ?
C10 C9 H9A 108.8 . . ?
C8 C9 H9A 108.8 . . ?
C10 C9 H9B 108.8 . . ?
C8 C9 H9B 108.8 . . ?
H9A C9 H9B 107.7 . . ?
C9 C10 C11 113.7(11) . . ?
C9 C10 H10A 108.8 . . ?
C11 C10 H10A 108.8 . . ?
C9 C10 H10B 108.8 . . ?
C11 C10 H10B 108.8 . . ?
H10A C10 H10B 107.7 . . ?
C12 C11 C10 113.5(12) . . ?
C12 C11 H11A 108.9 . . ?
C10 C11 H11A 108.9 . . ?
C12 C11 H11B 108.9 . . ?
C10 C11 H11B 108.9 . . ?
H11A C11 H11B 107.7 . . ?
C11 C12 C13 114.9(12) . . ?
C11 C12 H12A 108.5 . . ?
C13 C12 H12A 108.5 . . ?
C11 C12 H12B 108.5 . . ?
C13 C12 H12B 108.5 . . ?
H12A C12 H12B 107.5 . . ?
C14 C13 C12 114.3(12) . . ?
C14 C13 H13A 108.7 . . ?
C12 C13 H13A 108.7 . . ?
C14 C13 H13B 108.7 . . ?
C12 C13 H13B 108.7 . . ?
H13A C13 H13B 107.6 . . ?
C13 C14 C15 112.1(12) . . ?
C13 C14 H14A 109.2 . . ?
C15 C14 H14A 109.2 . . ?
C13 C14 H14B 109.2 . . ?
C15 C14 H14B 109.2 . . ?
H14A C14 H14B 107.9 . . ?
C16 C15 C14 110.9(13) . . ?
C16 C15 H15A 109.5 . . ?
C14 C15 H15A 109.5 . . ?
C16 C15 H15B 109.5 . . ?
C14 C15 H15B 109.5 . . ?
H15A C15 H15B 108.1 . . ?
C15 C16 H16A 109.5 . . ?
C15 C16 H16B 109.5 . . ?
H16A C16 H16B 109.5 . . ?
C15 C16 H16C 109.5 . . ?
H16A C16 H16C 109.5 . . ?
H16B C16 H16C 109.5 . . ?
C1 N1 H1A 109.5 . . ?
C1 N1 H1B 109.5 . . ?
H1A N1 H1B 109.5 . . ?
C1 N1 H1C 109.5 . . ?
H1A N1 H1C 109.5 . . ?
H1B N1 H1C 109.5 . . ?
Pb1 I2 Pb1 158.40(2) . 2_657 ?
I2 Pb1 I2 180 . 3_777 ?
I2 Pb1 I1 91.26(2) . 3_777 ?
I2 Pb1 I1 88.74(2) 3_777 3_777 ?
I2 Pb1 I1 88.74(2) . . ?
I2 Pb1 I1 91.26(2) 3_777 . ?
I1 Pb1 I1 180 3_777 . ?
I2 Pb1 I2 87.51(2) . 4_685 ?
I2 Pb1 I2 92.49(2) 3_777 4_685 ?
I1 Pb1 I2 87.30(2) 3_777 4_685 ?
I1 Pb1 I2 92.70(2) . 4_685 ?
I2 Pb1 I2 92.49(2) . 2_647 ?
I2 Pb1 I2 87.51(2) 3_777 2_647 ?
I1 Pb1 I2 92.70(2) 3_777 2_647 ?
I1 Pb1 I2 87.30(2) . 2_647 ?
I2 Pb1 I2 180 4_685 2_647 ?

loop_
_geom_bond_atom_site_label_1
_geom_bond_atom_site_label_2
_geom_bond_distance
_geom_bond_site_symmetry_2
_geom_bond_publ_flag
C1 N1 1.444(9) . ?
C1 C2 1.476(10) . ?
C1 H1D 0.97 . ?
C1 H1E 0.97 . ?
C2 C3 1.542(10) . ?
C2 H2A 0.97 . ?
C2 H2B 0.97 . ?
C3 C4 1.499(10) . ?
C3 H3A 0.97 . ?
C3 H3B 0.97 . ?
C4 C5 1.500(9) . ?
C4 H4A 0.97 . ?
C4 H4B 0.97 . ?
C5 C6 1.515(9) . ?
C5 H5A 0.97 . ?
C5 H5B 0.97 . ?
C6 C7 1.497(9) . ?
C6 H6A 0.97 . ?
C6 H6B 0.97 . ?
C7 C8 1.504(9) . ?
C7 H7A 0.97 . ?
C7 H7B 0.97 . ?
C8 C9 1.504(9) . ?
C8 H8A 0.97 . ?
C8 H8B 0.97 . ?
C9 C10 1.497(9) . ?
C9 H9A 0.97 . ?
C9 H9B 0.97 . ?
C10 C11 1.512(9) . ?
C10 H10A 0.97 . ?
C10 H10B 0.97 . ?
C11 C12 1.503(9) . ?
C11 H11A 0.97 . ?
C11 H11B 0.97 . ?
C12 C13 1.505(9) . ?
C12 H12A 0.97 . ?
C12 H12B 0.97 . ?
C13 C14 1.497(9) . ?
C13 H13A 0.97 . ?
C13 H13B 0.97 . ?
C14 C15 1.510(10) . ?
C14 H14A 0.97 . ?
C14 H14B 0.97 . ?
C15 C16 1.498(10) . ?
C15 H15A 0.97 . ?
C15 H15B 0.97 . ?
C16 H16A 0.96 . ?
C16 H16B 0.96 . ?
C16 H16C 0.96 . ?
N1 H1A 0.89 . ?
N1 H1B 0.89 . ?
N1 H1C 0.89 . ?
I1 Pb1 3.1813(11) . ?
I2 Pb1 3.1804(8) . ?
I2 Pb1 3.1859(8) 2_657 ?
Pb1 I2 3.1804(8) 3_777 ?
Pb1 I1 3.1813(11) 3_777 ?
Pb1 I2 3.1859(8) 4_685 ?
Pb1 I2 3.1859(8) 2_647 ?

loop_
_geom_hbond_atom_site_label_D
_geom_hbond_atom_site_label_H
_geom_hbond_atom_site_label_A
_geom_hbond_distance_DH
_geom_hbond_distance_HA
_geom_hbond_distance_DA
_geom_hbond_angle_DHA
_geom_hbond_site_symmetry_A
N1 H1C I1 0.89 2.92 3.744(11) 156 4_675
N1 H1A I2 0.89 3.01 3.796(11) 148 2_647
N1 H1B I1 0.89 2.74 3.567(10) 156 .

loop_
_geom_torsion_atom_site_label_1
_geom_torsion_atom_site_label_2
_geom_torsion_atom_site_label_3
_geom_torsion_atom_site_label_4
_geom_torsion
_geom_torsion_site_symmetry_1
_geom_torsion_site_symmetry_2
_geom_torsion_site_symmetry_3
_geom_torsion_site_symmetry_4
_geom_torsion_publ_flag
N1 C1 C2 C3 -175.4(18) . . . . ?
C1 C2 C3 C4 179(2) . . . . ?
C2 C3 C4 C5 -165(2) . . . . ?
C3 C4 C5 C6 174(2) . . . . ?
C4 C5 C6 C7 178(2) . . . . ?
C5 C6 C7 C8 172(2) . . . . ?
C6 C7 C8 C9 178(2) . . . . ?
C7 C8 C9 C10 -177(2) . . . . ?
C8 C9 C10 C11 -178(2) . . . . ?
C9 C10 C11 C12 -179(2) . . . . ?
C10 C11 C12 C13 -180(2) . . . . ?
C11 C12 C13 C14 -176(2) . . . . ?
C12 C13 C14 C15 -174(2) . . . . ?
C13 C14 C15 C16 177(3) . . . . ?
Pb1 I2 Pb1 I1 60.16(7) 2_657 . . 3_777 ?
Pb1 I2 Pb1 I1 -119.84(7) 2_657 . . . ?
Pb1 I2 Pb1 I2 -27.08(8) 2_657 . . 4_685 ?
Pb1 I2 Pb1 I2 152.92(8) 2_657 . . 2_647 ?
